data_7244636
loop_
_publ_author_name
'Tao, Yang'
'Liu, Xiaoting'
'Zhoujin, Yunping'
'Zhou, Panpan'
'Parkin, Sean R.'
'Li, Tonglei'
'Guo, Ju'
'Yu, Faquan'
'Long, Sihui'

_publ_section_title
;
 Conformational Flexibility and Substitution Pattern Lead to Polymorphism
 of 3-Methyl-2-(phenylamino)benzoic acid
;
_journal_name_full CrystEngComm
_journal_paper_doi 10.1039/D2CE00126H
_journal_year 2022
_chemical_formula_moiety 'C14 H13 N O2'
_chemical_formula_sum 'C14 H13 N O2'
_chemical_formula_weight 227.25
_space_group_IT_number 14
_space_group_name_Hall '-P 2yab'
_space_group_name_H-M_alt 'P 1 21/a 1'
_symmetry_cell_setting monoclinic
_symmetry_space_group_name_Hall '-P 2yab'
_symmetry_space_group_name_H-M 'P 1 21/a 1'
_atom_sites_solution_hydrogens geom
_atom_sites_solution_primary direct
_atom_sites_solution_secondary difmap
_audit_creation_method SHELXL-97
_audit_update_record
;
2021-10-28 deposited with the CCDC.	2022-03-17 downloaded from the CCDC.
;
_cell_angle_alpha 90.00
_cell_angle_beta 91.9732(11)
_cell_angle_gamma 90.00
_cell_formula_units_Z 4
_cell_length_a 11.8013(2)
_cell_length_b 6.8401(2)
_cell_length_c 14.1778(3)
_cell_measurement_reflns_used 2830
_cell_measurement_temperature 90(2)
_cell_measurement_theta_max 27.5
_cell_measurement_theta_min 1.0
_cell_volume 1143.78(5)
_computing_cell_refinement 'Denzo-SMN (Nonius, 1997)'
_computing_data_collection 'Collect (Nonius, 2002)'
_computing_data_reduction 'Denzo-SMN (Nonius, 1997)'
_computing_molecular_graphics 'SHELXL-97 (Sheldrick, 1997)'
_computing_publication_material 'XP in SHELXTL (Sheldrick, 1995)'
_computing_structure_refinement 'SHELXL-97 (Sheldrick, 1997)'
_computing_structure_solution 'SHELXS-97 (Sheldrick, 1990)'
_diffrn_ambient_temperature 90(2)
_diffrn_detector_area_resol_mean 18
_diffrn_measured_fraction_theta_full 0.998
_diffrn_measured_fraction_theta_max 0.998
_diffrn_measurement_device_type 'Nonius KappaCCD diffractometer'
_diffrn_measurement_method '\w scans at fixed \c=55\%'
_diffrn_radiation_monochromator graphite
_diffrn_radiation_source 'fine-focus sealed tube'
_diffrn_radiation_type MoK\a
_diffrn_radiation_wavelength 0.71073
_diffrn_reflns_av_R_equivalents 0.0229
_diffrn_reflns_av_sigmaI/netI 0.0321
_diffrn_reflns_limit_h_max 15
_diffrn_reflns_limit_h_min -15
_diffrn_reflns_limit_k_max 8
_diffrn_reflns_limit_k_min -8
_diffrn_reflns_limit_l_max 18
_diffrn_reflns_limit_l_min -18
_diffrn_reflns_number 5005
_diffrn_reflns_theta_full 27.46
_diffrn_reflns_theta_max 27.46
_diffrn_reflns_theta_min 1.44
_exptl_absorpt_coefficient_mu 0.089
_exptl_absorpt_correction_T_max 0.9912
_exptl_absorpt_correction_T_min 0.9739
_exptl_absorpt_correction_type multi-scan
_exptl_absorpt_process_details 'Scalepack (Otwinowsky & Minor, 1997)'
_exptl_crystal_colour colorless
_exptl_crystal_density_diffrn 1.320
_exptl_crystal_density_method 'not measured'
_exptl_crystal_description plate
_exptl_crystal_F_000 480
_exptl_crystal_size_max 0.30
_exptl_crystal_size_mid 0.30
_exptl_crystal_size_min 0.10
_refine_diff_density_max 0.255
_refine_diff_density_min -0.314
_refine_diff_density_rms 0.068
_refine_ls_extinction_method none
_refine_ls_goodness_of_fit_ref 1.097
_refine_ls_hydrogen_treatment mixed
_refine_ls_matrix_type full
_refine_ls_number_parameters 159
_refine_ls_number_reflns 2613
_refine_ls_number_restraints 0
_refine_ls_restrained_S_all 1.097
_refine_ls_R_factor_all 0.0607
_refine_ls_R_factor_gt 0.0433
_refine_ls_shift/su_max 0.000
_refine_ls_shift/su_mean 0.000
_refine_ls_structure_factor_coef Fsqd
_refine_ls_weighting_details 'calc w=1/[\s^2^(Fo^2^)+(0.0810P)^2^+0.1988P] where P=(Fo^2^+2Fc^2^)/3'
_refine_ls_weighting_scheme calc
_refine_ls_wR_factor_gt 0.1193
_refine_ls_wR_factor_ref 0.1390
_reflns_number_gt 2058
_reflns_number_total 2613
_reflns_threshold_expression >2\s(I)
_cod_data_source_file d2ce00126h2.cif
_cod_data_source_block 1
_cod_original_sg_symbol_H-M P21/a
_cod_database_code 7244636

loop_
_symmetry_equiv_pos_as_xyz
'x, y, z'
'-x+1/2, y+1/2, -z'
'-x, -y, -z'
'x-1/2, -y-1/2, z'

loop_
_atom_site_label
_atom_site_type_symbol
_atom_site_fract_x
_atom_site_fract_y
_atom_site_fract_z
_atom_site_U_iso_or_equiv
_atom_site_adp_type
_atom_site_occupancy
_atom_site_symmetry_multiplicity
_atom_site_calc_flag
_atom_site_refinement_flags
_atom_site_disorder_assembly
_atom_site_disorder_group
C1 C 0.53558(11) 0.5060(2) 0.18949(9) 0.0192(3) Uani 1 1 d . . .
C2 C 0.45880(11) 0.5738(2) 0.11787(9) 0.0195(3) Uani 1 1 d . . .
C3 C 0.36169(12) 0.4655(2) 0.09346(9) 0.0227(3) Uani 1 1 d . . .
H3 H 0.3107 0.5119 0.0452 0.027 Uiso 1 1 calc R . .
C4 C 0.33909(12) 0.2919(2) 0.13880(10) 0.0255(3) Uani 1 1 d . . .
H4 H 0.2726 0.2194 0.1225 0.031 Uiso 1 1 calc R . .
C5 C 0.41501(12) 0.2247(2) 0.20865(10) 0.0252(3) Uani 1 1 d . . .
H5 H 0.3991 0.1055 0.2399 0.030 Uiso 1 1 calc R . .
C6 C 0.51335(12) 0.3261(2) 0.23432(9) 0.0223(3) Uani 1 1 d . . .
N7 N 0.63568(10) 0.60806(18) 0.21481(8) 0.0204(3) Uani 1 1 d . . .
H7 H 0.6583(14) 0.688(2) 0.1722(12) 0.024 Uiso 1 1 d . . .
C8 C 0.65137(11) 0.69398(19) 0.30553(9) 0.0209(3) Uani 1 1 d . . .
C9 C 0.56756(13) 0.6907(2) 0.37258(10) 0.0247(3) Uani 1 1 d . . .
H9 H 0.4980 0.6250 0.3589 0.030 Uiso 1 1 calc R . .
C10 C 0.58518(13) 0.7827(2) 0.45922(10) 0.0283(4) Uani 1 1 d . . .
H10 H 0.5279 0.7782 0.5046 0.034 Uiso 1 1 calc R . .
C11 C 0.68513(13) 0.8805(2) 0.47987(10) 0.0294(4) Uani 1 1 d . . .
H11 H 0.6968 0.9438 0.5390 0.035 Uiso 1 1 calc R . .
C12 C 0.76838(13) 0.8854(2) 0.41328(10) 0.0295(4) Uani 1 1 d . . .
H12 H 0.8372 0.9535 0.4270 0.035 Uiso 1 1 calc R . .
C13 C 0.75255(12) 0.7921(2) 0.32675(10) 0.0250(3) Uani 1 1 d . . .
H13 H 0.8107 0.7953 0.2821 0.030 Uiso 1 1 calc R . .
C14 C 0.47787(11) 0.7610(2) 0.06798(9) 0.0200(3) Uani 1 1 d . . .
O15 O 0.56604(8) 0.85661(15) 0.07584(7) 0.0245(3) Uani 1 1 d . . .
O16 O 0.39157(9) 0.81718(15) 0.01323(7) 0.0290(3) Uani 1 1 d . . .
H16 H 0.4092 0.9190 -0.0160 0.044 Uiso 1 1 calc R . .
C17 C 0.59626(13) 0.2413(2) 0.30602(10) 0.0281(4) Uani 1 1 d . . .
H17A H 0.5912 0.3127 0.3656 0.042 Uiso 1 1 calc R . .
H17B H 0.6733 0.2527 0.2829 0.042 Uiso 1 1 calc R . .
H17C H 0.5784 0.1032 0.3162 0.042 Uiso 1 1 calc R . .

loop_
_atom_site_aniso_label
_atom_site_aniso_U_11
_atom_site_aniso_U_22
_atom_site_aniso_U_33
_atom_site_aniso_U_23
_atom_site_aniso_U_13
_atom_site_aniso_U_12
C1 0.0202(7) 0.0197(7) 0.0179(6) -0.0012(5) 0.0019(5) 0.0006(6)
C2 0.0227(7) 0.0181(7) 0.0177(6) -0.0003(5) 0.0006(5) 0.0015(5)
C3 0.0248(7) 0.0235(8) 0.0196(6) -0.0004(5) -0.0008(5) -0.0011(6)
C4 0.0276(8) 0.0243(8) 0.0246(7) -0.0024(6) 0.0012(6) -0.0064(6)
C5 0.0314(8) 0.0206(7) 0.0237(7) 0.0018(6) 0.0050(6) -0.0020(6)
C6 0.0261(7) 0.0211(7) 0.0200(7) 0.0009(5) 0.0034(5) 0.0031(6)
N7 0.0204(6) 0.0229(6) 0.0179(6) 0.0030(5) 0.0006(4) -0.0023(5)
C8 0.0246(7) 0.0170(7) 0.0209(7) 0.0023(5) -0.0017(5) 0.0043(6)
C9 0.0260(7) 0.0234(8) 0.0247(7) 0.0025(6) 0.0006(6) 0.0017(6)
C10 0.0333(8) 0.0272(8) 0.0245(7) 0.0020(6) 0.0039(6) 0.0048(7)
C11 0.0374(9) 0.0262(8) 0.0242(7) -0.0028(6) -0.0046(6) 0.0066(7)
C12 0.0275(8) 0.0279(8) 0.0327(8) -0.0055(6) -0.0062(6) 0.0014(6)
C13 0.0225(7) 0.0251(8) 0.0273(7) -0.0004(6) -0.0001(6) 0.0021(6)
C14 0.0219(7) 0.0212(7) 0.0167(6) -0.0010(5) -0.0011(5) 0.0009(6)
O15 0.0248(5) 0.0234(6) 0.0249(5) 0.0056(4) -0.0037(4) -0.0026(4)
O16 0.0266(6) 0.0258(6) 0.0340(6) 0.0123(4) -0.0094(4) -0.0044(4)
C17 0.0303(8) 0.0244(8) 0.0296(8) 0.0081(6) 0.0008(6) 0.0023(6)

loop_
_atom_type_symbol
_atom_type_description
_atom_type_scat_dispersion_real
_atom_type_scat_dispersion_imag
_atom_type_scat_source
C C 0.0033 0.0016 'International Tables Vol C Tables 4.2.6.8 and 6.1.1.4'
H H 0.0000 0.0000 'International Tables Vol C Tables 4.2.6.8 and 6.1.1.4'
N N 0.0061 0.0033 'International Tables Vol C Tables 4.2.6.8 and 6.1.1.4'
O O 0.0106 0.0060 'International Tables Vol C Tables 4.2.6.8 and 6.1.1.4'

loop_
_geom_angle_atom_site_label_1
_geom_angle_atom_site_label_2
_geom_angle_atom_site_label_3
_geom_angle
_geom_angle_site_symmetry_1
_geom_angle_site_symmetry_3
_geom_angle_publ_flag
N7 C1 C6 118.95(12) . . ?
N7 C1 C2 122.09(12) . . ?
C6 C1 C2 118.91(12) . . ?
C3 C2 C1 120.22(12) . . ?
C3 C2 C14 118.40(12) . . ?
C1 C2 C14 121.38(12) . . ?
C4 C3 C2 120.67(13) . . ?
C4 C3 H3 119.7 . . ?
C2 C3 H3 119.7 . . ?
C3 C4 C5 119.07(13) . . ?
C3 C4 H4 120.5 . . ?
C5 C4 H4 120.5 . . ?
C6 C5 C4 122.24(13) . . ?
C6 C5 H5 118.9 . . ?
C4 C5 H5 118.9 . . ?
C5 C6 C1 118.86(13) . . ?
C5 C6 C17 120.21(13) . . ?
C1 C6 C17 120.89(13) . . ?
C1 N7 C8 121.20(11) . . ?
C1 N7 H7 114.3(11) . . ?
C8 N7 H7 109.8(11) . . ?
C13 C8 C9 118.87(13) . . ?
C13 C8 N7 118.61(12) . . ?
C9 C8 N7 122.47(13) . . ?
C10 C9 C8 120.46(14) . . ?
C10 C9 H9 119.8 . . ?
C8 C9 H9 119.8 . . ?
C11 C10 C9 120.56(14) . . ?
C11 C10 H10 119.7 . . ?
C9 C10 H10 119.7 . . ?
C10 C11 C12 119.23(14) . . ?
C10 C11 H11 120.4 . . ?
C12 C11 H11 120.4 . . ?
C11 C12 C13 120.88(14) . . ?
C11 C12 H12 119.6 . . ?
C13 C12 H12 119.6 . . ?
C12 C13 C8 120.00(13) . . ?
C12 C13 H13 120.0 . . ?
C8 C13 H13 120.0 . . ?
O15 C14 O16 122.21(12) . . ?
O15 C14 C2 123.85(12) . . ?
O16 C14 C2 113.95(11) . . ?
C14 O16 H16 109.5 . . ?
C6 C17 H17A 109.5 . . ?
C6 C17 H17B 109.5 . . ?
H17A C17 H17B 109.5 . . ?
C6 C17 H17C 109.5 . . ?
H17A C17 H17C 109.5 . . ?
H17B C17 H17C 109.5 . . ?

loop_
_geom_bond_atom_site_label_1
_geom_bond_atom_site_label_2
_geom_bond_distance
_geom_bond_site_symmetry_2
_geom_bond_publ_flag
C1 N7 1.4080(17) . ?
C1 C6 1.4139(19) . ?
C1 C2 1.4155(18) . ?
C2 C3 1.3979(19) . ?
C2 C14 1.4842(19) . ?
C3 C4 1.380(2) . ?
C3 H3 0.9500 . ?
C4 C5 1.3906(19) . ?
C4 H4 0.9500 . ?
C5 C6 1.389(2) . ?
C5 H5 0.9500 . ?
C6 C17 1.5028(19) . ?
N7 C8 1.4204(17) . ?
N7 H7 0.864(17) . ?
C8 C13 1.3937(19) . ?
C8 C9 1.395(2) . ?
C9 C10 1.390(2) . ?
C9 H9 0.9500 . ?
C10 C11 1.379(2) . ?
C10 H10 0.9500 . ?
C11 C12 1.386(2) . ?
C11 H11 0.9500 . ?
C12 C13 1.390(2) . ?
C12 H12 0.9500 . ?
C13 H13 0.9500 . ?
C14 O15 1.2306(16) . ?
C14 O16 1.3164(16) . ?
O16 H16 0.8400 . ?
C17 H17A 0.9800 . ?
C17 H17B 0.9800 . ?
C17 H17C 0.9800 . ?

loop_
_geom_torsion_atom_site_label_1
_geom_torsion_atom_site_label_2
_geom_torsion_atom_site_label_3
_geom_torsion_atom_site_label_4
_geom_torsion
_geom_torsion_site_symmetry_1
_geom_torsion_site_symmetry_2
_geom_torsion_site_symmetry_3
_geom_torsion_site_symmetry_4
_geom_torsion_publ_flag
N7 C1 C2 C3 178.52(11) . . . . ?
C6 C1 C2 C3 1.2(2) . . . . ?
N7 C1 C2 C14 -2.4(2) . . . . ?
C6 C1 C2 C14 -179.72(11) . . . . ?
C1 C2 C3 C4 0.2(2) . . . . ?
C14 C2 C3 C4 -178.95(12) . . . . ?
C2 C3 C4 C5 -0.7(2) . . . . ?
C3 C4 C5 C6 -0.2(2) . . . . ?
C4 C5 C6 C1 1.6(2) . . . . ?
C4 C5 C6 C17 -176.25(13) . . . . ?
N7 C1 C6 C5 -179.45(12) . . . . ?
C2 C1 C6 C5 -2.01(19) . . . . ?
N7 C1 C6 C17 -1.6(2) . . . . ?
C2 C1 C6 C17 175.80(12) . . . . ?
C6 C1 N7 C8 -68.26(17) . . . . ?
C2 C1 N7 C8 114.38(14) . . . . ?
C1 N7 C8 C13 179.59(12) . . . . ?
C1 N7 C8 C9 -3.1(2) . . . . ?
C13 C8 C9 C10 -0.4(2) . . . . ?
N7 C8 C9 C10 -177.70(13) . . . . ?
C8 C9 C10 C11 0.7(2) . . . . ?
C9 C10 C11 C12 -0.3(2) . . . . ?
C10 C11 C12 C13 -0.5(2) . . . . ?
C11 C12 C13 C8 0.8(2) . . . . ?
C9 C8 C13 C12 -0.3(2) . . . . ?
N7 C8 C13 C12 177.05(13) . . . . ?
C3 C2 C14 O15 -171.36(12) . . . . ?
C1 C2 C14 O15 9.5(2) . . . . ?
C3 C2 C14 O16 8.27(18) . . . . ?
C1 C2 C14 O16 -170.87(12) . . . . ?
